data_4103865
loop_
_publ_author_name
'Steven P. Reade'
'Mary F. Mahon'
'Michael K. Whittlesey'

_publ_section_title
;
 Catalytic Hydrodefluorination of Aromatic Fluorocarbons by Ruthenium
 N-Heterocyclic Carbene Complexes
;
_journal_name_full 'Journal of the American Chemical Society'
_journal_page_first 1847
_journal_page_last 1861
_journal_paper_doi 10.1021/ja806545e
_journal_volume 131
_journal_year 2009
_chemical_formula_sum 'C50 H61 F N2 O2 P Ru'
_chemical_formula_weight 873.10
_chemical_name_systematic
;
 ?
;
_space_group_IT_number 14
_symmetry_cell_setting monoclinic
_symmetry_space_group_name_Hall '-P 2ybc'
_symmetry_space_group_name_H-M 'P 1 21/c 1'
_atom_sites_solution_hydrogens geom
_atom_sites_solution_primary direct
_atom_sites_solution_secondary difmap
_audit_creation_method SHELXL-97
_cell_angle_alpha 90.00
_cell_angle_beta 103.615(1)
_cell_angle_gamma 90.00
_cell_formula_units_Z 4
_cell_length_a 14.7900(2)
_cell_length_b 17.2450(2)
_cell_length_c 18.3490(3)
_cell_measurement_reflns_used 119456
_cell_measurement_temperature 150(2)
_cell_measurement_theta_max 27.485
_cell_measurement_theta_min 2.910
_cell_volume 4548.47(11)
_computing_cell_refinement 'HKL Scalepack (Otwinowski & Minor 1997)'
_computing_data_collection 'Collect (Bruker AXS BV, 1997-2004)'
_computing_data_reduction 'Denzo & Scalepack (Otwinowski & Minor, 1997)'
_computing_molecular_graphics 'ORTEX (P.McArdle, 1995)'
_computing_publication_material 'SHELXL-97/2 (Sheldrick,1997)'
_computing_structure_refinement 'SHELXL-97 (Sheldrick, 1997)'
_computing_structure_solution 'SHELXS-97 (Sheldrick, 1990)'
_diffrn_ambient_temperature 150(2)
_diffrn_measured_fraction_theta_full 0.997
_diffrn_measured_fraction_theta_max 0.997
_diffrn_measurement_device_type '95mm CCD camera on \k-goniostat'
_diffrn_measurement_method CCD
_diffrn_radiation_monochromator graphite
_diffrn_radiation_source 'fine-focus sealed tube'
_diffrn_radiation_type MoK\a
_diffrn_radiation_wavelength 0.71073
_diffrn_reflns_av_R_equivalents 0.0637
_diffrn_reflns_av_sigmaI/netI 0.0426
_diffrn_reflns_limit_h_max 19
_diffrn_reflns_limit_h_min -19
_diffrn_reflns_limit_k_max 22
_diffrn_reflns_limit_k_min -22
_diffrn_reflns_limit_l_max 23
_diffrn_reflns_limit_l_min -23
_diffrn_reflns_number 81674
_diffrn_reflns_theta_full 27.48
_diffrn_reflns_theta_max 27.48
_diffrn_reflns_theta_min 3.59
_exptl_absorpt_coefficient_mu 0.424
_exptl_absorpt_correction_T_max 0.98
_exptl_absorpt_correction_T_min 0.89
_exptl_absorpt_correction_type multi-scan
_exptl_absorpt_process_details
;
 ?
;
_exptl_crystal_colour Colourless
_exptl_crystal_density_diffrn 1.275
_exptl_crystal_density_method 'not measured'
_exptl_crystal_description Tabloid
_exptl_crystal_F_000 1836
_exptl_crystal_size_max 0.25
_exptl_crystal_size_mid 0.25
_exptl_crystal_size_min 0.05
_refine_diff_density_max 0.605
_refine_diff_density_min -0.555
_refine_diff_density_rms 0.065
_refine_ls_extinction_method none
_refine_ls_goodness_of_fit_ref 1.038
_refine_ls_hydrogen_treatment mixed
_refine_ls_matrix_type full
_refine_ls_number_parameters 519
_refine_ls_number_reflns 10397
_refine_ls_number_restraints 1
_refine_ls_restrained_S_all 1.038
_refine_ls_R_factor_all 0.0625
_refine_ls_R_factor_gt 0.0403
_refine_ls_shift/su_max 0.001
_refine_ls_shift/su_mean 0.000
_refine_ls_structure_factor_coef Fsqd
_refine_ls_weighting_details 'calc w=1/[\s^2^(Fo^2^)+(0.0347P)^2^+4.1008P] where P=(Fo^2^+2Fc^2^)/3'
_refine_ls_weighting_scheme calc
_refine_ls_wR_factor_gt 0.0847
_refine_ls_wR_factor_ref 0.0935
_reflns_number_gt 8014
_reflns_number_total 10397
_reflns_threshold_expression >2sigma(I)
_cod_data_source_file ja806545e_si_002_7.cif
_cod_data_source_block supp_2_k07mkw21
_cod_depositor_comments
;
The following automatic conversions were performed:

'_exptl_absorpt_correction_type' value 'Multi-Scan' changed to
'multi-scan' according to the built-in table from CIF Core dictionary
named 'cif_core.dic' version 2.4.1 from 2010-06-29.

Automatic conversion script
Id: cif_fix_values 1715 2011-07-08 13:25:40Z adriana 
;
_cod_database_code 4103865

loop_
_symmetry_equiv_pos_as_xyz
'x, y, z'
'-x, y+1/2, -z+1/2'
'-x, -y, -z'
'x, -y-1/2, z-1/2'

loop_
_atom_site_label
_atom_site_type_symbol
_atom_site_fract_x
_atom_site_fract_y
_atom_site_fract_z
_atom_site_U_iso_or_equiv
_atom_site_adp_type
_atom_site_occupancy
_atom_site_symmetry_multiplicity
_atom_site_calc_flag
_atom_site_refinement_flags
Ru1 Ru 0.196961(13) 0.135733(11) 0.326668(10) 0.02418(6) Uani 1 1 d D
P1 P 0.31643(4) 0.22851(3) 0.35270(3) 0.02468(13) Uani 1 1 d .
F1 F 0.22123(11) 0.13210(9) 0.22083(8) 0.0371(3) Uani 1 1 d .
O1 O 0.04895(14) 0.26587(13) 0.28468(15) 0.0608(6) Uani 1 1 d .
O2 O 0.18944(14) 0.12391(12) 0.48752(10) 0.0460(5) Uani 1 1 d .
N1 N 0.15770(14) -0.03921(11) 0.31141(11) 0.0300(4) Uani 1 1 d .
N2 N 0.02843(14) 0.02339(12) 0.30446(11) 0.0296(4) Uani 1 1 d .
C1 C 0.09838(18) 0.21439(16) 0.29493(15) 0.0365(6) Uani 1 1 d .
C2 C 0.18969(17) 0.13086(15) 0.42503(14) 0.0309(5) Uani 1 1 d .
C3 C 0.12020(16) 0.03237(14) 0.30912(12) 0.0264(5) Uani 1 1 d .
C4 C 0.09082(19) -0.10163(16) 0.31417(17) 0.0411(6) Uani 1 1 d .
H4A H 0.1041 -0.1266 0.3641 0.049 Uiso 1 1 calc R
H4B H 0.0916 -0.1415 0.2755 0.049 Uiso 1 1 calc R
C5 C -0.0011(2) -0.05895(16) 0.29839(17) 0.0416(7) Uani 1 1 d .
H5A H -0.0390 -0.0710 0.2476 0.050 Uiso 1 1 calc R
H5B H -0.0371 -0.0720 0.3359 0.050 Uiso 1 1 calc R
C6 C 0.25233(18) -0.05812(14) 0.30862(14) 0.0313(5) Uani 1 1 d .
C7 C 0.31824(19) -0.07337(16) 0.37513(15) 0.0359(6) Uani 1 1 d .
C8 C 0.4084(2) -0.09250(18) 0.37014(17) 0.0452(7) Uani 1 1 d .
H8 H 0.4546 -0.1022 0.4148 0.054 Uiso 1 1 calc R
C9 C 0.4317(2) -0.09758(17) 0.30193(18) 0.0470(7) Uani 1 1 d .
H9 H 0.4931 -0.1114 0.2996 0.056 Uiso 1 1 calc R
C10 C 0.3655(2) -0.08251(16) 0.23736(17) 0.0448(7) Uani 1 1 d .
H10 H 0.3822 -0.0858 0.1905 0.054 Uiso 1 1 calc R
C11 C 0.2740(2) -0.06239(15) 0.23830(15) 0.0378(6) Uani 1 1 d .
C12 C 0.29631(19) -0.06995(18) 0.45169(15) 0.0429(7) Uani 1 1 d .
H12 H 0.2329 -0.0469 0.4454 0.051 Uiso 1 1 calc R
C13 C 0.3649(2) -0.0191(2) 0.50666(17) 0.0584(9) Uani 1 1 d .
H13A H 0.4263 -0.0437 0.5184 0.088 Uiso 1 1 calc R
H13B H 0.3432 -0.0128 0.5528 0.088 Uiso 1 1 calc R
H13C H 0.3690 0.0319 0.4840 0.088 Uiso 1 1 calc R
C14 C 0.2938(2) -0.1526(2) 0.4827(2) 0.0621(10) Uani 1 1 d .
H14A H 0.2472 -0.1833 0.4476 0.093 Uiso 1 1 calc R
H14B H 0.2774 -0.1504 0.5314 0.093 Uiso 1 1 calc R
H14C H 0.3551 -0.1767 0.4887 0.093 Uiso 1 1 calc R
C15 C 0.2037(2) -0.04562(18) 0.16608(16) 0.0508(8) Uani 1 1 d .
H15 H 0.1539 -0.0126 0.1787 0.061 Uiso 1 1 calc R
C16 C 0.2452(3) -0.0007(2) 0.11069(19) 0.0770(12) Uani 1 1 d .
H16A H 0.2834 0.0419 0.1368 0.115 Uiso 1 1 calc R
H16B H 0.1950 0.0205 0.0710 0.115 Uiso 1 1 calc R
H16C H 0.2838 -0.0354 0.0885 0.115 Uiso 1 1 calc R
C17 C 0.1575(3) -0.1194(3) 0.1296(2) 0.0808(13) Uani 1 1 d .
H17A H 0.2048 -0.1537 0.1177 0.121 Uiso 1 1 calc R
H17B H 0.1116 -0.1062 0.0834 0.121 Uiso 1 1 calc R
H17C H 0.1264 -0.1458 0.1643 0.121 Uiso 1 1 calc R
C18 C -0.04149(17) 0.08266(15) 0.28304(14) 0.0321(6) Uani 1 1 d .
C19 C -0.07353(19) 0.1002(2) 0.20649(15) 0.0444(7) Uani 1 1 d .
C20 C -0.1447(2) 0.1542(2) 0.18690(17) 0.0509(8) Uani 1 1 d .
H20 H -0.1673 0.1674 0.1356 0.061 Uiso 1 1 calc R
C21 C -0.1832(2) 0.18923(19) 0.23987(18) 0.0476(7) Uani 1 1 d .
H21 H -0.2321 0.2258 0.2249 0.057 Uiso 1 1 calc R
C22 C -0.15056(18) 0.17094(17) 0.31515(17) 0.0404(6) Uani 1 1 d .
H22 H -0.1778 0.1948 0.3514 0.049 Uiso 1 1 calc R
C23 C -0.07850(17) 0.11815(14) 0.33816(14) 0.0315(6) Uani 1 1 d .
C24 C -0.0338(2) 0.0628(3) 0.14608(17) 0.0679(11) Uani 1 1 d .
H24 H 0.0176 0.0276 0.1717 0.081 Uiso 1 1 calc R
C25 C -0.1065(3) 0.0126(3) 0.0940(2) 0.0916(15) Uani 1 1 d .
H25A H -0.1317 -0.0254 0.1237 0.137 Uiso 1 1 calc R
H25B H -0.0775 -0.0146 0.0584 0.137 Uiso 1 1 calc R
H25C H -0.1570 0.0456 0.0663 0.137 Uiso 1 1 calc R
C26 C 0.0083(3) 0.1223(3) 0.1026(2) 0.0999(18) Uani 1 1 d .
H26A H -0.0386 0.1614 0.0813 0.150 Uiso 1 1 calc R
H26B H 0.0294 0.0964 0.0620 0.150 Uiso 1 1 calc R
H26C H 0.0614 0.1476 0.1364 0.150 Uiso 1 1 calc R
C27 C -0.04185(18) 0.10110(16) 0.42139(14) 0.0340(6) Uani 1 1 d .
H27 H 0.0200 0.0752 0.4277 0.041 Uiso 1 1 calc R
C28 C -0.1059(2) 0.04505(18) 0.45016(16) 0.0445(7) Uani 1 1 d .
H28A H -0.1688 0.0668 0.4404 0.067 Uiso 1 1 calc R
H28B H -0.0823 0.0373 0.5042 0.067 Uiso 1 1 calc R
H28C H -0.1075 -0.0048 0.4243 0.067 Uiso 1 1 calc R
C29 C -0.0269(2) 0.17522(18) 0.46879(17) 0.0500(8) Uani 1 1 d .
H29A H 0.0107 0.2119 0.4477 0.075 Uiso 1 1 calc R
H29B H 0.0054 0.1625 0.5204 0.075 Uiso 1 1 calc R
H29C H -0.0873 0.1987 0.4686 0.075 Uiso 1 1 calc R
C30 C 0.42558(16) 0.19697(14) 0.33091(13) 0.0277(5) Uani 1 1 d .
C31 C 0.43572(18) 0.12209(15) 0.30622(15) 0.0356(6) Uani 1 1 d .
H31 H 0.3863 0.0860 0.3023 0.043 Uiso 1 1 calc R
C32 C 0.51728(19) 0.09932(17) 0.28723(17) 0.0411(6) Uani 1 1 d .
H32 H 0.5235 0.0478 0.2708 0.049 Uiso 1 1 calc R
C33 C 0.58878(19) 0.15093(17) 0.29206(17) 0.0427(7) Uani 1 1 d .
H33 H 0.6445 0.1351 0.2791 0.051 Uiso 1 1 calc R
C34 C 0.5801(2) 0.22547(17) 0.3156(2) 0.0525(8) Uani 1 1 d .
H34 H 0.6297 0.2613 0.3189 0.063 Uiso 1 1 calc R
C35 C 0.49866(19) 0.24856(16) 0.33466(18) 0.0425(7) Uani 1 1 d .
H35 H 0.4929 0.3004 0.3505 0.051 Uiso 1 1 calc R
C36 C 0.29599(17) 0.32013(14) 0.30094(14) 0.0286(5) Uani 1 1 d .
C37 C 0.3189(2) 0.39228(16) 0.33313(16) 0.0424(7) Uani 1 1 d .
H37 H 0.3439 0.3964 0.3856 0.051 Uiso 1 1 calc R
C38 C 0.3055(2) 0.45878(17) 0.28884(18) 0.0519(8) Uani 1 1 d .
H38 H 0.3202 0.5082 0.3114 0.062 Uiso 1 1 calc R
C39 C 0.2710(2) 0.45332(17) 0.21284(17) 0.0460(7) Uani 1 1 d .
H39 H 0.2632 0.4987 0.1826 0.055 Uiso 1 1 calc R
C40 C 0.2477(2) 0.38175(17) 0.18040(16) 0.0442(7) Uani 1 1 d .
H40 H 0.2234 0.3780 0.1278 0.053 Uiso 1 1 calc R
C41 C 0.25943(19) 0.31505(16) 0.22404(14) 0.0356(6) Uani 1 1 d .
H41 H 0.2425 0.2660 0.2013 0.043 Uiso 1 1 calc R
C42 C 0.34526(18) 0.25742(14) 0.45098(14) 0.0293(5) Uani 1 1 d .
C43 C 0.2766(2) 0.29392(16) 0.47916(16) 0.0414(7) Uani 1 1 d .
H43 H 0.2191 0.3073 0.4460 0.050 Uiso 1 1 calc R
C44 C 0.2909(3) 0.31097(18) 0.55474(19) 0.0532(8) Uani 1 1 d .
H44 H 0.2435 0.3359 0.5732 0.064 Uiso 1 1 calc R
C45 C 0.3740(3) 0.29173(19) 0.60314(17) 0.0571(9) Uani 1 1 d .
H45 H 0.3841 0.3037 0.6550 0.069 Uiso 1 1 calc R
C46 C 0.4422(3) 0.25510(19) 0.57644(17) 0.0554(9) Uani 1 1 d .
H46 H 0.4995 0.2419 0.6100 0.066 Uiso 1 1 calc R
C47 C 0.4280(2) 0.23726(16) 0.50083(15) 0.0395(6) Uani 1 1 d .
H47 H 0.4752 0.2111 0.4831 0.047 Uiso 1 1 calc R
H1 H 0.2851(11) 0.0808(12) 0.3556(13) 0.027(6) Uiso 1 1 d D
C3S C 0.4550(4) 0.5532(4) 0.4622(4) 0.1202(19) Uiso 1 1 d .
C5S C 0.3545(7) 0.6498(6) 0.4972(6) 0.090(3) Uiso 0.50 1 d P
C1S C 0.5679(8) 0.4078(7) 0.4801(6) 0.100(3) Uiso 0.50 1 d P
C4S C 0.3787(9) 0.6188(8) 0.4562(8) 0.119(4) Uiso 0.50 1 d P
C2S C 0.5309(7) 0.4943(6) 0.4629(6) 0.098(3) Uiso 0.50 1 d P

loop_
_atom_site_aniso_label
_atom_site_aniso_U_11
_atom_site_aniso_U_22
_atom_site_aniso_U_33
_atom_site_aniso_U_23
_atom_site_aniso_U_13
_atom_site_aniso_U_12
Ru1 0.02316(10) 0.02367(10) 0.02476(10) 0.00217(8) 0.00375(7) -0.00126(8)
P1 0.0246(3) 0.0228(3) 0.0261(3) 0.0018(2) 0.0049(2) 0.0001(2)
F1 0.0444(9) 0.0394(8) 0.0277(7) -0.0003(6) 0.0090(6) -0.0067(7)
O1 0.0367(12) 0.0399(12) 0.1041(19) 0.0217(12) 0.0133(12) 0.0101(10)
O2 0.0500(12) 0.0586(13) 0.0298(10) -0.0004(9) 0.0104(8) -0.0168(10)
N1 0.0315(11) 0.0242(10) 0.0328(11) 0.0021(9) 0.0047(9) -0.0041(9)
N2 0.0272(11) 0.0297(11) 0.0313(11) -0.0020(9) 0.0057(8) -0.0062(9)
C1 0.0279(14) 0.0361(15) 0.0432(16) 0.0106(12) 0.0035(11) -0.0056(12)
C2 0.0278(13) 0.0314(13) 0.0313(14) -0.0002(11) 0.0025(10) -0.0068(11)
C3 0.0284(12) 0.0302(12) 0.0192(11) 0.0013(9) 0.0027(9) -0.0028(10)
C4 0.0413(16) 0.0291(13) 0.0540(18) -0.0018(13) 0.0138(13) -0.0091(12)
C5 0.0383(15) 0.0340(14) 0.0526(17) -0.0043(13) 0.0109(13) -0.0128(12)
C6 0.0363(14) 0.0199(11) 0.0386(14) 0.0003(10) 0.0110(11) 0.0003(10)
C7 0.0361(14) 0.0333(14) 0.0396(15) 0.0027(11) 0.0117(11) 0.0039(11)
C8 0.0383(16) 0.0486(17) 0.0488(17) 0.0034(14) 0.0103(13) 0.0084(14)
C9 0.0482(18) 0.0405(16) 0.0587(19) 0.0020(14) 0.0258(15) 0.0105(14)
C10 0.067(2) 0.0293(14) 0.0472(17) 0.0012(12) 0.0327(15) 0.0092(14)
C11 0.0556(18) 0.0226(12) 0.0369(15) 0.0007(11) 0.0144(13) 0.0037(12)
C12 0.0325(14) 0.0616(19) 0.0344(15) 0.0101(13) 0.0074(11) 0.0112(13)
C13 0.0405(17) 0.096(3) 0.0360(16) -0.0005(17) 0.0038(13) 0.0114(18)
C14 0.054(2) 0.077(2) 0.059(2) 0.0341(18) 0.0220(16) 0.0234(18)
C15 0.073(2) 0.0462(17) 0.0326(15) -0.0019(13) 0.0107(14) 0.0187(16)
C16 0.139(4) 0.048(2) 0.0386(18) 0.0066(16) 0.010(2) -0.014(2)
C17 0.086(3) 0.089(3) 0.055(2) 0.012(2) -0.007(2) -0.031(2)
C18 0.0232(12) 0.0391(14) 0.0328(13) 0.0018(11) 0.0038(10) -0.0077(11)
C19 0.0296(14) 0.069(2) 0.0317(14) 0.0031(14) 0.0021(11) -0.0013(14)
C20 0.0297(15) 0.079(2) 0.0407(16) 0.0170(16) 0.0013(12) 0.0007(15)
C21 0.0285(14) 0.0512(18) 0.0596(19) 0.0161(15) 0.0037(13) 0.0009(13)
C22 0.0304(14) 0.0414(16) 0.0508(17) 0.0043(13) 0.0120(12) -0.0010(12)
C23 0.0257(12) 0.0317(13) 0.0368(14) 0.0026(11) 0.0065(10) -0.0071(10)
C24 0.0448(19) 0.127(3) 0.0293(16) 0.0010(19) 0.0024(13) 0.021(2)
C25 0.082(3) 0.132(4) 0.052(2) -0.029(3) -0.001(2) 0.026(3)
C26 0.064(3) 0.195(6) 0.043(2) 0.007(3) 0.0189(18) -0.006(3)
C27 0.0323(14) 0.0379(14) 0.0326(13) -0.0007(11) 0.0094(11) -0.0026(11)
C28 0.0430(16) 0.0526(18) 0.0401(16) 0.0052(14) 0.0141(13) -0.0057(14)
C29 0.0557(19) 0.0478(18) 0.0453(17) -0.0086(14) 0.0095(14) -0.0027(15)
C30 0.0261(12) 0.0291(12) 0.0276(12) 0.0060(10) 0.0057(10) 0.0010(10)
C31 0.0319(14) 0.0303(14) 0.0463(16) -0.0031(11) 0.0125(12) -0.0016(11)
C32 0.0355(15) 0.0365(15) 0.0545(18) -0.0021(13) 0.0171(13) 0.0023(12)
C33 0.0306(14) 0.0453(17) 0.0565(18) 0.0112(14) 0.0187(13) 0.0071(12)
C34 0.0332(16) 0.0376(16) 0.091(3) 0.0102(16) 0.0240(16) -0.0035(13)
C35 0.0329(15) 0.0276(14) 0.070(2) 0.0026(13) 0.0169(14) -0.0004(11)
C36 0.0259(12) 0.0268(12) 0.0334(13) 0.0041(10) 0.0075(10) 0.0010(10)
C37 0.0523(18) 0.0287(13) 0.0401(16) 0.0043(12) -0.0018(13) -0.0019(13)
C38 0.066(2) 0.0255(14) 0.0557(19) 0.0061(13) -0.0020(16) -0.0046(14)
C39 0.0474(17) 0.0336(15) 0.0542(18) 0.0184(13) 0.0064(14) 0.0015(13)
C40 0.0535(18) 0.0419(17) 0.0357(15) 0.0124(12) 0.0074(13) 0.0035(13)
C41 0.0406(15) 0.0337(14) 0.0326(14) 0.0037(11) 0.0089(11) 0.0022(12)
C42 0.0349(14) 0.0231(12) 0.0302(13) -0.0003(10) 0.0082(10) -0.0057(10)
C43 0.0421(16) 0.0385(15) 0.0457(16) -0.0119(13) 0.0143(13) -0.0050(13)
C44 0.072(2) 0.0403(17) 0.056(2) -0.0195(15) 0.0327(18) -0.0158(16)
C45 0.097(3) 0.0432(18) 0.0318(16) -0.0065(14) 0.0155(17) -0.0177(18)
C46 0.077(2) 0.0464(18) 0.0339(16) 0.0018(14) -0.0055(15) -0.0013(17)
C47 0.0477(17) 0.0361(14) 0.0313(14) 0.0011(11) 0.0023(12) 0.0004(13)

loop_
_atom_type_symbol
_atom_type_description
_atom_type_scat_dispersion_real
_atom_type_scat_dispersion_imag
_atom_type_scat_source
Ru Ru -1.2594 0.8363 'International Tables Vol C Tables 4.2.6.8 and 6.1.1.4'
C C 0.0033 0.0016 'International Tables Vol C Tables 4.2.6.8 and 6.1.1.4'
N N 0.0061 0.0033 'International Tables Vol C Tables 4.2.6.8 and 6.1.1.4'
P P 0.1023 0.0942 'International Tables Vol C Tables 4.2.6.8 and 6.1.1.4'
F F 0.0171 0.0103 'International Tables Vol C Tables 4.2.6.8 and 6.1.1.4'
O O 0.0106 0.0060 'International Tables Vol C Tables 4.2.6.8 and 6.1.1.4'
H H 0.0000 0.0000 'International Tables Vol C Tables 4.2.6.8 and 6.1.1.4'

loop_
_geom_angle_atom_site_label_1
_geom_angle_atom_site_label_2
_geom_angle_atom_site_label_3
_geom_angle
_geom_angle_site_symmetry_1
_geom_angle_site_symmetry_3
H1 Ru1 C2 83.0(9) . .
H1 Ru1 C1 173.0(9) . .
C2 Ru1 C1 96.39(11) . .
H1 Ru1 F1 89.2(9) . .
C2 Ru1 F1 172.17(9) . .
C1 Ru1 F1 91.34(9) . .
H1 Ru1 C3 85.2(9) . .
C2 Ru1 C3 87.54(10) . .
C1 Ru1 C3 101.71(10) . .
F1 Ru1 C3 92.16(7) . .
H1 Ru1 P1 79.7(9) . .
C2 Ru1 P1 92.67(8) . .
C1 Ru1 P1 93.44(8) . .
F1 Ru1 P1 85.56(4) . .
C3 Ru1 P1 164.74(7) . .
C42 P1 C36 104.41(11) . .
C42 P1 C30 106.49(11) . .
C36 P1 C30 100.89(11) . .
C42 P1 Ru1 112.17(8) . .
C36 P1 Ru1 117.25(8) . .
C30 P1 Ru1 114.35(8) . .
C3 N1 C6 126.7(2) . .
C3 N1 C4 113.3(2) . .
C6 N1 C4 120.0(2) . .
C3 N2 C18 125.6(2) . .
C3 N2 C5 112.9(2) . .
C18 N2 C5 118.6(2) . .
O1 C1 Ru1 170.3(3) . .
O2 C2 Ru1 175.5(2) . .
N2 C3 N1 107.3(2) . .
N2 C3 Ru1 127.43(18) . .
N1 C3 Ru1 124.67(17) . .
N1 C4 C5 102.6(2) . .
N2 C5 C4 102.5(2) . .
C7 C6 C11 122.0(2) . .
C7 C6 N1 119.5(2) . .
C11 C6 N1 118.4(2) . .
C6 C7 C8 117.9(2) . .
C6 C7 C12 123.1(2) . .
C8 C7 C12 119.1(2) . .
C9 C8 C7 121.4(3) . .
C10 C9 C8 119.5(3) . .
C9 C10 C11 122.1(3) . .
C10 C11 C6 117.1(3) . .
C10 C11 C15 120.4(3) . .
C6 C11 C15 122.6(3) . .
C7 C12 C13 112.4(2) . .
C7 C12 C14 109.6(3) . .
C13 C12 C14 111.0(3) . .
C11 C15 C16 112.5(3) . .
C11 C15 C17 111.8(3) . .
C16 C15 C17 110.0(3) . .
C23 C18 C19 122.1(3) . .
C23 C18 N2 119.4(2) . .
C19 C18 N2 118.4(2) . .
C20 C19 C18 117.4(3) . .
C20 C19 C24 119.8(3) . .
C18 C19 C24 122.8(3) . .
C21 C20 C19 121.8(3) . .
C20 C21 C22 119.9(3) . .
C21 C22 C23 120.9(3) . .
C22 C23 C18 118.0(2) . .
C22 C23 C27 119.8(2) . .
C18 C23 C27 122.2(2) . .
C19 C24 C26 111.9(4) . .
C19 C24 C25 111.2(3) . .
C26 C24 C25 111.6(3) . .
C23 C27 C28 111.4(2) . .
C23 C27 C29 112.2(2) . .
C28 C27 C29 110.4(2) . .
C31 C30 C35 118.0(2) . .
C31 C30 P1 121.00(19) . .
C35 C30 P1 120.9(2) . .
C30 C31 C32 120.8(2) . .
C33 C32 C31 120.2(3) . .
C32 C33 C34 120.1(3) . .
C33 C34 C35 120.0(3) . .
C30 C35 C34 121.0(3) . .
C37 C36 C41 119.2(2) . .
C37 C36 P1 124.05(19) . .
C41 C36 P1 116.71(19) . .
C36 C37 C38 120.3(3) . .
C39 C38 C37 120.3(3) . .
C38 C39 C40 119.8(3) . .
C39 C40 C41 120.5(3) . .
C40 C41 C36 119.9(3) . .
C47 C42 C43 118.4(2) . .
C47 C42 P1 123.2(2) . .
C43 C42 P1 118.0(2) . .
C44 C43 C42 121.0(3) . .
C45 C44 C43 119.9(3) . .
C44 C45 C46 120.0(3) . .
C45 C46 C47 120.5(3) . .
C42 C47 C46 120.4(3) . .
C1S C3S C2S 130.1(8) 3_666 .
C1S C3S C2S 65.4(7) 3_666 3_666
C2S C3S C2S 72.4(7) . 3_666
C1S C3S C4S 53.0(7) 3_666 .
C2S C3S C4S 175.1(8) . .
C2S C3S C4S 112.3(8) 3_666 .
C4S C5S C1S 59.7(10) . 3_666
C4S C1S C3S 72.1(9) 3_666 3_666
C4S C1S C5S 43.1(7) 3_666 3_666
C3S C1S C5S 115.1(9) 3_666 3_666
C4S C1S C2S 127.1(11) 3_666 .
C3S C1S C2S 63.6(6) 3_666 .
C5S C1S C2S 151.5(10) 3_666 .
C5S C4S C1S 77.2(11) . 3_666
C5S C4S C3S 132.1(13) . .
C1S C4S C3S 54.9(7) 3_666 .
C3S C2S C3S 107.6(7) . 3_666
C3S C2S C1S 148.2(9) . .
C3S C2S C1S 51.0(6) 3_666 .
C3S C2S C2S 55.3(6) . 3_666
C3S C2S C2S 52.3(6) 3_666 3_666
C1S C2S C2S 99.4(9) . 3_666

loop_
_geom_bond_atom_site_label_1
_geom_bond_atom_site_label_2
_geom_bond_distance
_geom_bond_site_symmetry_2
Ru1 H1 1.598(9) .
Ru1 C2 1.835(3) .
Ru1 C1 1.976(3) .
Ru1 F1 2.0572(14) .
Ru1 C3 2.097(2) .
Ru1 P1 2.3480(6) .
P1 C42 1.822(2) .
P1 C36 1.832(2) .
P1 C30 1.835(2) .
O1 C1 1.137(3) .
O2 C2 1.154(3) .
N1 C3 1.350(3) .
N1 C6 1.450(3) .
N1 C4 1.471(3) .
N2 C3 1.349(3) .
N2 C18 1.441(3) .
N2 C5 1.482(3) .
C4 C5 1.512(4) .
C6 C7 1.396(4) .
C6 C11 1.403(4) .
C7 C8 1.397(4) .
C7 C12 1.515(4) .
C8 C9 1.377(4) .
C9 C10 1.373(4) .
C10 C11 1.400(4) .
C11 C15 1.508(4) .
C12 C13 1.528(4) .
C12 C14 1.538(4) .
C15 C16 1.518(5) .
C15 C17 1.522(5) .
C18 C23 1.399(4) .
C18 C19 1.406(4) .
C19 C20 1.388(4) .
C19 C24 1.515(4) .
C20 C21 1.377(4) .
C21 C22 1.388(4) .
C22 C23 1.390(4) .
C23 C27 1.524(4) .
C24 C26 1.522(6) .
C24 C25 1.528(6) .
C27 C28 1.531(4) .
C27 C29 1.532(4) .
C30 C31 1.388(3) .
C30 C35 1.389(4) .
C31 C32 1.389(4) .
C32 C33 1.369(4) .
C33 C34 1.372(4) .
C34 C35 1.388(4) .
C36 C37 1.385(4) .
C36 C41 1.390(4) .
C37 C38 1.393(4) .
C38 C39 1.371(4) .
C39 C40 1.378(4) .
C40 C41 1.389(4) .
C42 C47 1.389(4) .
C42 C43 1.393(4) .
C43 C44 1.384(4) .
C44 C45 1.376(5) .
C45 C46 1.375(5) .
C46 C47 1.388(4) .
C3S C1S 1.362(11) 3_666
C3S C2S 1.512(11) .
C3S C2S 1.571(11) 3_666
C3S C4S 1.584(14) .
C5S C4S 1.051(14) .
C5S C1S 1.502(14) 3_666
C1S C4S 1.329(15) 3_666
C1S C3S 1.362(11) 3_666
C1S C5S 1.502(14) 3_666
C1S C2S 1.593(15) .
C4S C1S 1.329(15) 3_666
C2S C3S 1.571(11) 3_666
C2S C2S 1.82(2) 3_666
